data_7132760
loop_
_publ_author_name
'Hitchings, Thomas J.'
'Scatena, Rebecca'
'Allan, David R.'
'Cairns, Andrew B.'
'Saines, Paul J.'

_publ_section_title
;
 Negative linear compressibility exhibited by the hybrid perovskite
 [(NH<sub>2</sub>)<sub>3</sub>C]Er(HCO<sub>2</sub>)<sub>2</sub>(C<sub>2</sub>O<sub>4</sub>).
;
_journal_issue 24
_journal_name_full 'Chemical communications (Cambridge, England)'
_journal_page_first 3271
_journal_page_last 3274
_journal_paper_doi 10.1039/d3cc06208b
_journal_volume 60
_journal_year 2024
_chemical_formula_moiety 'C4 H2 Er O8, C2 H8 N'
_chemical_formula_sum 'C6 H10 Er N O8'
_chemical_formula_weight 391.41
_chemical_name_common 'Dimethylammonium Erbium(III) Formate Oxalate'
_chemical_name_systematic 08_DMA01
_space_group_crystal_system monoclinic
_space_group_IT_number 13
_space_group_name_Hall '-P 2yac'
_space_group_name_H-M_alt 'P 1 2/n 1'
_atom_sites_solution_hydrogens geom
_atom_sites_solution_primary dual
_audit_creation_date 2023-12-19
_audit_creation_method
;
Olex2 1.5
(compiled 2023.08.24 svn.re1ec1418 for OlexSys, GUI svn.r6817)
;
_audit_update_record
;
2023-12-20 deposited with the CCDC.	2024-02-22 downloaded from the CCDC.
;
_cell_angle_alpha 90
_cell_angle_beta 96.604(2)
_cell_angle_gamma 90
_cell_formula_units_Z 4
_cell_length_a 9.1539(3)
_cell_length_b 8.9987(19)
_cell_length_c 13.1797(2)
_cell_measurement_reflns_used 2978
_cell_measurement_temperature 300.00
_cell_measurement_theta_max 25.626
_cell_measurement_theta_min 1.761
_cell_volume 1078.5(2)
_computing_molecular_graphics 'Olex2 1.5 (Dolomanov et al., 2009)'
_computing_publication_material 'Olex2 1.5 (Dolomanov et al., 2009)'
_computing_structure_refinement 'SHELXL 2013/4 (Sheldrick, 2015)'
_computing_structure_solution 'SHELXT 2018/2 (Sheldrick, 2018)'
_diffrn_ambient_temperature 300.00
_diffrn_measured_fraction_theta_full 0.316
_diffrn_measured_fraction_theta_max 0.185
_diffrn_measurement_device_type I19-2
_diffrn_measurement_method Shutterless
_diffrn_radiation_type Synchrotron
_diffrn_radiation_wavelength 0.4859
_diffrn_reflns_av_R_equivalents 0.0246
_diffrn_reflns_av_unetI/netI 0.0211
_diffrn_reflns_Laue_measured_fraction_full 0.316
_diffrn_reflns_Laue_measured_fraction_max 0.185
_diffrn_reflns_limit_h_max 10
_diffrn_reflns_limit_h_min -12
_diffrn_reflns_limit_k_max 4
_diffrn_reflns_limit_k_min -4
_diffrn_reflns_limit_l_max 20
_diffrn_reflns_limit_l_min -20
_diffrn_reflns_number 5341
_diffrn_reflns_point_group_measured_fraction_full 0.316
_diffrn_reflns_point_group_measured_fraction_max 0.185
_diffrn_reflns_theta_full 16.950
_diffrn_reflns_theta_max 25.626
_diffrn_reflns_theta_min 1.761
_diffrn_source Diamond
_exptl_absorpt_coefficient_mu 2.824
_exptl_absorpt_correction_type none
_exptl_crystal_colour 'clear pink'
_exptl_crystal_colour_lustre clear
_exptl_crystal_colour_primary pink
_exptl_crystal_density_diffrn 2.411
_exptl_crystal_description block
_exptl_crystal_F_000 740
_exptl_crystal_preparation 'solvothermal synthesis,Magnetic properties'
_exptl_crystal_recrystallization_method 'crash cooling'
_exptl_crystal_size_max 0.253
_exptl_crystal_size_mid 0.142
_exptl_crystal_size_min 0.134
_refine_diff_density_max 1.335
_refine_diff_density_min -0.683
_refine_diff_density_rms 0.177
_refine_ls_extinction_method none
_refine_ls_goodness_of_fit_ref 1.071
_refine_ls_hydrogen_treatment constr
_refine_ls_matrix_type full
_refine_ls_number_parameters 148
_refine_ls_number_reflns 1180
_refine_ls_number_restraints 93
_refine_ls_restrained_S_all 1.039
_refine_ls_R_factor_all 0.0489
_refine_ls_R_factor_gt 0.0414
_refine_ls_shift/su_max 0.000
_refine_ls_shift/su_mean 0.000
_refine_ls_structure_factor_coef Fsqd
_refine_ls_weighting_details 'w=1/[\s^2^(Fo^2^)+(0.1065P)^2^] where P=(Fo^2^+2Fc^2^)/3'
_refine_ls_weighting_scheme calc
_refine_ls_wR_factor_gt 0.1420
_refine_ls_wR_factor_ref 0.1461
_reflns_Friedel_coverage 0.000
_reflns_number_gt 882
_reflns_number_total 1180
_reflns_threshold_expression 'I > 2\s(I)'
_cod_data_source_file d3cc06208b2.cif
_cod_data_source_block 08_dma01
_cod_depositor_comments 'Adding full bibliography for 7132745--7132763.cif.'
_cod_database_code 7132760
_shelxl_version_number 2013-4
_shelx_space_group_comment
;
The symmetry employed for this shelxl refinement is uniquely defined
by the following loop, which should always be used as a source of
symmetry information in preference to the above space-group names.
They are only intended as comments.
;
_shelx_estimated_absorpt_t_max 0.703
_shelx_estimated_absorpt_t_min 0.535
_olex2_refinement_description
;
1. Fixed Uiso
 At 1.2 times of:
  All C(H) groups, All N(H,H) groups
 At 1.5 times of:
  All C(H,H,H) groups
2. Restrained planarity
 O3, C3, C4, O4, O6, O5
 with sigma of 0.1
3. Uiso/Uaniso restraints and constraints
O5 \\sim O6 \\sim C4 \\sim C3 \\sim O4 \\sim O3: within 2A with sigma of 0.04
and sigma for terminal atoms of 0.08 within 2A
4. Rigid body (RIGU) restrains
 C2, O7, O2
 with sigma for 1-2 distances of 0.004 and sigma for 1-3 distances of 0.004
 O6, C4, O4, C3, O3, O5
 with sigma for 1-2 distances of 0.004 and sigma for 1-3 distances of 0.004
 O8, C1, O1
 with sigma for 1-2 distances of 0.004 and sigma for 1-3 distances of 0.004
 C6, N1, C5
 with sigma for 1-2 distances of 0.004 and sigma for 1-3 distances of 0.004
5.a Secondary CH2 refined with riding coordinates:
 N1(H1A,H1B)
5.b Aromatic/amide H refined with riding coordinates:
 C2(H2), C1(H1)
5.c Idealised Me refined as rotating group:
 C6(H6A,H6B,H6C), C5(H5A,H5B,H5C)
;
_olex2_exptl_crystal_mounting_method 'in DAC with pressure transmitting media of 4:1 methanol:ethanol.'
_olex2_submission_original_sample_id 08_DMA01
_olex2_submission_special_instructions 'No special instructions were received'

loop_
_space_group_symop_operation_xyz
'x, y, z'
'-x+1/2, y, -z+1/2'
'-x, -y, -z'
'x-1/2, -y, z-1/2'

loop_
_atom_site_label
_atom_site_type_symbol
_atom_site_fract_x
_atom_site_fract_y
_atom_site_fract_z
_atom_site_U_iso_or_equiv
_atom_site_adp_type
_atom_site_occupancy
_atom_site_site_symmetry_order
_atom_site_calc_flag
_atom_site_refinement_flags_posn
_atom_site_refinement_flags_adp
_atom_site_refinement_flags_occupancy
_atom_site_disorder_assembly
_atom_site_disorder_group
Er1 Er 0.2500 0.28635(16) 0.7500 0.0304(8) Uani 1 2 d S T P . .
Er2 Er 0.7500 0.74417(13) 0.7500 0.0309(8) Uani 1 2 d S T P . .
O4 O 0.3466(7) 0.485(2) 0.6618(4) 0.062(7) Uani 1 1 d . U . . .
O3 O 0.4689(9) 0.374(3) 0.8405(5) 0.080(7) Uani 1 1 d . U . . .
O6 O 0.5269(9) 0.662(3) 0.6623(5) 0.069(7) Uani 1 1 d . U . . .
C3 C 0.5337(10) 0.484(2) 0.8015(6) 0.063(7) Uani 1 1 d . U . . .
O1 O 0.0747(12) 0.098(3) 0.7326(6) 0.096(10) Uani 1 1 d . U . . .
C4 C 0.4610(10) 0.549(3) 0.6988(6) 0.054(7) Uani 1 1 d . U . . .
C2 C 0.2706(10) 0.244(3) 0.5018(4) 0.071(8) Uani 1 1 d . U . . .
H2 H 0.2916 0.3451 0.4990 0.086 Uiso 1 1 calc R U . . .
O2 O 0.2573(12) 0.173(2) 0.4200(5) 0.069(8) Uani 1 1 d . U . . .
O7 O 0.2578(13) 0.190(2) 0.5859(5) 0.077(9) Uani 1 1 d . U . . .
C6 C 0.326(2) -0.236(5) 0.4268(18) 0.133(18) Uani 1 1 d . U . . .
H6A H 0.3992 -0.1639 0.4154 0.200 Uiso 1 1 calc R U . . .
H6B H 0.3128 -0.3038 0.3702 0.200 Uiso 1 1 calc R U . . .
H6C H 0.3561 -0.2902 0.4884 0.200 Uiso 1 1 calc R U . . .
O5 O 0.6519(7) 0.545(2) 0.8381(4) 0.076(8) Uani 1 1 d . U . . .
C1 C 0.0263(12) -0.012(4) 0.7666(7) 0.075(10) Uani 1 1 d . U . . .
H1 H 0.0885 -0.0658 0.8138 0.090 Uiso 1 1 calc R U . . .
O8 O -0.0908(9) -0.057(3) 0.7457(6) 0.077(10) Uani 1 1 d . U . . .
N1 N 0.1810(10) -0.158(3) 0.4369(6) 0.099(15) Uani 1 1 d . U . . .
H1A H 0.1929 -0.0515 0.4282 0.119 Uiso 1 1 calc R U . . .
H1B H 0.1063 -0.1924 0.3840 0.119 Uiso 1 1 calc R U . . .
C5 C 0.134(2) -0.188(4) 0.5381(10) 0.091(17) Uani 1 1 d . U . . .
H5A H 0.0532 -0.2562 0.5311 0.137 Uiso 1 1 calc R U . . .
H5B H 0.1045 -0.0968 0.5675 0.137 Uiso 1 1 calc R U . . .
H5C H 0.2147 -0.2305 0.5817 0.137 Uiso 1 1 calc R U . . .

loop_
_atom_site_aniso_label
_atom_site_aniso_U_11
_atom_site_aniso_U_22
_atom_site_aniso_U_33
_atom_site_aniso_U_23
_atom_site_aniso_U_13
_atom_site_aniso_U_12
Er1 0.0277(3) 0.034(3) 0.0298(3) 0.000 0.00386(14) 0.000
Er2 0.0280(4) 0.035(3) 0.0303(3) 0.000 0.00380(15) 0.000
O4 0.050(3) 0.08(2) 0.050(3) 0.016(4) -0.007(2) -0.019(6)
O3 0.054(4) 0.11(2) 0.068(4) 0.033(7) -0.015(3) -0.030(8)
O6 0.053(4) 0.09(2) 0.055(3) 0.021(5) -0.011(2) -0.025(7)
C3 0.049(4) 0.09(2) 0.045(3) 0.014(5) -0.007(3) -0.014(7)
O1 0.106(7) 0.11(3) 0.066(4) 0.011(6) 0.003(4) -0.044(9)
C4 0.043(4) 0.08(2) 0.043(3) 0.008(5) 0.002(2) -0.007(6)
C2 0.060(6) 0.12(3) 0.033(4) -0.005(4) 0.006(3) -0.009(7)
O2 0.073(5) 0.10(3) 0.031(2) 0.004(4) 0.011(2) -0.010(8)
O7 0.082(5) 0.12(3) 0.031(3) -0.007(4) 0.014(2) 0.003(8)
C6 0.103(11) 0.16(6) 0.146(15) 0.043(17) 0.038(11) 0.037(19)
O5 0.057(3) 0.11(2) 0.055(3) 0.025(5) -0.012(2) -0.027(6)
C1 0.068(5) 0.10(3) 0.051(4) 0.015(6) -0.007(4) -0.022(8)
O8 0.063(4) 0.08(3) 0.082(4) 0.012(7) -0.012(3) -0.015(7)
N1 0.086(6) 0.11(5) 0.093(5) -0.009(8) -0.013(4) 0.003(10)
C5 0.093(10) 0.10(6) 0.076(6) -0.012(9) 0.001(5) -0.005(12)

loop_
_atom_type_symbol
_atom_type_description
_atom_type_scat_dispersion_real
_atom_type_scat_dispersion_imag
_atom_type_scat_source
C C -0.0004 0.0007 'International Tables Vol C Tables 4.2.6.8 and 6.1.1.4'
H H 0.0000 0.0000 'International Tables Vol C Tables 4.2.6.8 and 6.1.1.4'
Er Er -0.9218 2.6017 'International Tables Vol C Tables 4.2.6.8 and 6.1.1.4'
N N -0.0004 0.0014 'International Tables Vol C Tables 4.2.6.8 and 6.1.1.4'
O O 0.0006 0.0026 'International Tables Vol C Tables 4.2.6.8 and 6.1.1.4'

loop_
_geom_angle_atom_site_label_1
_geom_angle_atom_site_label_2
_geom_angle_atom_site_label_3
_geom_angle
_geom_angle_site_symmetry_1
_geom_angle_site_symmetry_3
_geom_angle_publ_flag
O4 Er1 O4 81.4(7) . 2_556 ?
O3 Er1 O4 80.8(6) . 2_556 ?
O3 Er1 O4 69.4(5) . . ?
O3 Er1 O4 69.4(5) 2_556 2_556 ?
O3 Er1 O4 80.8(6) 2_556 . ?
O3 Er1 O3 140.6(13) . 2_556 ?
O1 Er1 O4 107.9(6) . 2_556 ?
O1 Er1 O4 107.9(6) 2_556 . ?
O1 Er1 O4 142.8(3) . . ?
O1 Er1 O4 142.8(3) 2_556 2_556 ?
O1 Er1 O3 69.9(9) . 2_556 ?
O1 Er1 O3 69.9(9) 2_556 . ?
O1 Er1 O3 146.5(6) 2_556 2_556 ?
O1 Er1 O3 146.5(6) . . ?
O1 Er1 O1 86.6(12) 2_556 . ?
O1 Er1 O7 74.5(5) . . ?
O1 Er1 O7 74.1(5) 2_556 . ?
O1 Er1 O7 74.1(5) . 2_556 ?
O1 Er1 O7 74.5(5) 2_556 2_556 ?
O7 Er1 O4 76.9(6) . . ?
O7 Er1 O4 76.9(6) 2_556 2_556 ?
O7 Er1 O4 142.2(5) . 2_556 ?
O7 Er1 O4 142.2(5) 2_556 . ?
O7 Er1 O3 118.7(4) 2_556 2_556 ?
O7 Er1 O3 76.8(5) . 2_556 ?
O7 Er1 O3 118.7(4) . . ?
O7 Er1 O3 76.8(5) 2_556 . ?
O7 Er1 O7 136.3(10) 2_556 . ?
O6 Er2 O6 143.4(12) . 2_656 ?
O6 Er2 O2 72.7(4) . 3_666 ?
O6 Er2 O2 119.7(4) . 4_666 ?
O6 Er2 O2 119.7(4) 2_656 3_666 ?
O6 Er2 O2 72.7(4) 2_656 4_666 ?
O6 Er2 O5 69.3(4) . . ?
O6 Er2 O5 83.0(5) 2_656 . ?
O6 Er2 O5 83.0(5) . 2_656 ?
O6 Er2 O5 69.3(4) 2_656 2_656 ?
O2 Er2 O2 143.2(11) 4_666 3_666 ?
O2 Er2 O5 75.1(6) 3_666 2_656 ?
O2 Er2 O5 137.3(5) 3_666 . ?
O2 Er2 O5 137.3(5) 4_666 2_656 ?
O2 Er2 O5 75.1(6) 4_666 . ?
O5 Er2 O5 81.6(8) . 2_656 ?
O8 Er2 O6 75.0(7) 2_566 . ?
O8 Er2 O6 138.2(5) 2_566 2_656 ?
O8 Er2 O6 75.0(7) 1_665 2_656 ?
O8 Er2 O6 138.2(5) 1_665 . ?
O8 Er2 O2 80.2(5) 2_566 3_666 ?
O8 Er2 O2 71.4(5) 1_665 3_666 ?
O8 Er2 O2 71.4(5) 2_566 4_666 ?
O8 Er2 O2 80.2(5) 1_665 4_666 ?
O8 Er2 O5 150.9(3) 1_665 . ?
O8 Er2 O5 150.9(3) 2_566 2_656 ?
O8 Er2 O5 107.4(6) 2_566 . ?
O8 Er2 O5 107.4(6) 1_665 2_656 ?
O8 Er2 O8 78.6(9) 1_665 2_566 ?
C4 O4 Er1 120.3(8) . . ?
C3 O3 Er1 117.5(7) . . ?
C4 O6 Er2 118.5(7) . . ?
O3 C3 C4 117.7(12) . . ?
O5 C3 O3 126.6(10) . . ?
O5 C3 C4 115.7(16) . . ?
C1 O1 Er1 148.1(9) . . ?
O4 C4 O6 128.5(10) . . ?
O4 C4 C3 115.0(17) . . ?
O6 C4 C3 116.5(12) . . ?
O2 C2 H2 117.8 . . ?
O7 C2 H2 117.8 . . ?
O7 C2 O2 124(2) . . ?
C2 O2 Er2 130.6(15) . 3_666 ?
C2 O7 Er1 134.5(16) . . ?
H6A C6 H6B 109.5 . . ?
H6A C6 H6C 109.5 . . ?
H6B C6 H6C 109.5 . . ?
N1 C6 H6A 109.5 . . ?
N1 C6 H6B 109.5 . . ?
N1 C6 H6C 109.5 . . ?
C3 O5 Er2 120.0(9) . . ?
O1 C1 H1 117.3 . . ?
O8 C1 O1 125(2) . . ?
O8 C1 H1 117.3 . . ?
C1 O8 Er2 147(2) . 1_445 ?
C6 N1 H1A 109.7 . . ?
C6 N1 H1B 109.7 . . ?
H1A N1 H1B 108.2 . . ?
C5 N1 C6 110(2) . . ?
C5 N1 H1A 109.7 . . ?
C5 N1 H1B 109.7 . . ?
N1 C5 H5A 109.5 . . ?
N1 C5 H5B 109.5 . . ?
N1 C5 H5C 109.5 . . ?
H5A C5 H5B 109.5 . . ?
H5A C5 H5C 109.5 . . ?
H5B C5 H5C 109.5 . . ?

loop_
_geom_bond_atom_site_label_1
_geom_bond_atom_site_label_2
_geom_bond_distance
_geom_bond_site_symmetry_2
_geom_bond_publ_flag
Er1 O4 2.360(14) . ?
Er1 O4 2.360(14) 2_556 ?
Er1 O3 2.349(11) 2_556 ?
Er1 O3 2.349(11) . ?
Er1 O1 2.33(2) . ?
Er1 O1 2.33(2) 2_556 ?
Er1 O7 2.340(10) 2_556 ?
Er1 O7 2.340(10) . ?
Er2 O6 2.347(10) 2_656 ?
Er2 O6 2.347(10) . ?
Er2 O2 2.354(9) 3_666 ?
Er2 O2 2.354(9) 4_666 ?
Er2 O5 2.368(16) . ?
Er2 O5 2.368(16) 2_656 ?
Er2 O8 2.31(2) 2_566 ?
Er2 O8 2.31(2) 1_665 ?
O4 C4 1.245(16) . ?
O3 C3 1.29(2) . ?
O6 C4 1.30(3) . ?
C3 C4 1.554(18) . ?
C3 O5 1.257(16) . ?
O1 C1 1.19(4) . ?
C2 H2 0.9300 . ?
C2 O2 1.246(16) . ?
C2 O7 1.231(14) . ?
O2 Er2 2.354(9) 3_666 ?
C6 H6A 0.9600 . ?
C6 H6B 0.9600 . ?
C6 H6C 0.9600 . ?
C6 N1 1.52(3) . ?
C1 H1 0.9300 . ?
C1 O8 1.149(17) . ?
O8 Er2 2.31(2) 1_445 ?
N1 H1A 0.9700 . ?
N1 H1B 0.9700 . ?
N1 C5 1.473(18) . ?
C5 H5A 0.9600 . ?
C5 H5B 0.9600 . ?
C5 H5C 0.9600 . ?

loop_
_geom_torsion_atom_site_label_1
_geom_torsion_atom_site_label_2
_geom_torsion_atom_site_label_3
_geom_torsion_atom_site_label_4
_geom_torsion
_geom_torsion_site_symmetry_1
_geom_torsion_site_symmetry_2
_geom_torsion_site_symmetry_3
_geom_torsion_site_symmetry_4
_geom_torsion_publ_flag
Er1 O4 C4 O6 -178.0(14) . . . . ?
Er1 O4 C4 C3 2.3(17) . . . . ?
Er1 O3 C3 C4 0.4(18) . . . . ?
Er1 O3 C3 O5 -179.2(13) . . . . ?
Er1 O1 C1 O8 159(3) . . . . ?
Er2 O6 C4 O4 -176.5(13) . . . . ?
Er2 O6 C4 C3 3.2(19) . . . . ?
O3 C3 C4 O4 -1.8(19) . . . . ?
O3 C3 C4 O6 178.5(11) . . . . ?
O3 C3 O5 Er2 179.2(13) . . . . ?
O1 C1 O8 Er2 165(2) . . . 1_445 ?
C4 C3 O5 Er2 -0.4(17) . . . . ?
O2 C2 O7 Er1 -172.3(12) . . . . ?
O7 C2 O2 Er2 172.2(11) . . . 3_666 ?
O5 C3 C4 O4 177.8(12) . . . . ?
O5 C3 C4 O6 -1.9(19) . . . . ?
